data_2310998
loop_
_publ_author_name
'Sterling, C.'

_publ_section_title
;
 Crystal structure analysis of weddellite, Ca C2 O4 * (2+x)H2 O
;
_journal_name_full 'Acta Crystallographica (1,1948-23,1967)'
_journal_page_first 917
_journal_page_last 921
_journal_volume 18
_journal_year 1965
_chemical_formula_sum 'C2 H4.4 Ca O6.2'
_chemical_name_systematic 'Ca (C O2)2 (H2 O)2.2'
_space_group_IT_number 87
_symmetry_space_group_name_Hall '-I 4'
_symmetry_space_group_name_H-M 'I 4/m'
_cell_angle_alpha 90
_cell_angle_beta 90
_cell_angle_gamma 90
_cell_formula_units_Z 8
_cell_length_a 12.3
_cell_length_b 12.3
_cell_length_c 7.34
_cell_volume 1110.469
_citation_journal_id_ASTM ACCRA9
_cod_data_source_file Sterling_ACCRA9_1965_1479.cif
_cod_data_source_block C2H4.4Ca1O6.2
_cod_original_formula_sum 'C2 H4.4 Ca1 O6.2'
_cod_database_code 2310998

loop_
_symmetry_equiv_pos_as_xyz
x,y,z
-y,x,z
-x,-y,z
y,-x,z
-x,-y,-z
y,-x,-z
x,y,-z
-y,x,-z
x+1/2,y+1/2,z+1/2
-y+1/2,x+1/2,z+1/2
-x+1/2,-y+1/2,z+1/2
y+1/2,-x+1/2,z+1/2
-x+1/2,-y+1/2,-z+1/2
y+1/2,-x+1/2,-z+1/2
x+1/2,y+1/2,-z+1/2
-y+1/2,x+1/2,-z+1/2

loop_
_atom_site_label
_atom_site_type_symbol
_atom_site_fract_x
_atom_site_fract_y
_atom_site_fract_z
_atom_site_occupancy
_atom_site_U_iso_or_equiv
C2 C+3 0.445 0.242 0.105 1 0.0
O3 O-2 0.144 0.114 0 1 0.0
O4 O-2 0.02 0.386 0 1 0.0
O1 O-2 0.356 0.246 0.181 1 0.0
O5 O-2 0.5 0.5 0.21 0.4 0.0
Ca1 Ca+2 0.2 0.3 0 1 0.0
O2 O-2 0.236 0.463 0.181 1 0.0
